data_7201927
loop_
_publ_author_name
'Choi, Eun-Young'
'Barron, Paul M.'
'Novotney, Richard W.'
'Hu, Chunhua'
'Kwon, Young-UK'
'Choe, Wonyoung'

_publ_section_title
;
 A mixed-linker porphyrin framework with CdI2-type topology
;
_journal_issue 7
_journal_name_full CrystEngComm
_journal_page_first 824
_journal_paper_doi 10.1039/b720035h
_journal_volume 10
_journal_year 2008
_chemical_formula_moiety 'C56 H34 Co N6 O4 Zn'
_chemical_formula_sum 'C56 H34 Co N6 O4 Zn'
_chemical_formula_weight 979.19
_chemical_name_systematic
;
?
;
_space_group_IT_number 12
_symmetry_cell_setting monoclinic
_symmetry_space_group_name_Hall '-C 2y'
_symmetry_space_group_name_H-M 'C 1 2/m 1'
_atom_sites_solution_hydrogens geom
_atom_sites_solution_primary direct
_atom_sites_solution_secondary difmap
_audit_creation_method SHELXTL
_cell_angle_alpha 90.00
_cell_angle_beta 91.198(2)
_cell_angle_gamma 90.00
_cell_formula_units_Z 4
_cell_length_a 32.4649(15)
_cell_length_b 16.5884(7)
_cell_length_c 12.2905(6)
_cell_measurement_reflns_used 9730
_cell_measurement_temperature 100(2)
_cell_measurement_theta_max 24.95
_cell_measurement_theta_min 2.17
_cell_volume 6617.5(5)
_computing_cell_refinement 'Bruker SMART'
_computing_data_collection 'Bruker SMART'
_computing_data_reduction 'Bruker SAINT'
_computing_molecular_graphics 'Bruker SHELXTL'
_computing_publication_material 'Bruker SHELXTL'
_computing_structure_refinement 'Bruker SHELXTL'
_computing_structure_solution 'Bruker SHELXTL'
_diffrn_ambient_temperature 100(2)
_diffrn_measured_fraction_theta_full 0.997
_diffrn_measured_fraction_theta_max 0.997
_diffrn_measurement_device_type 'Bruker SMART Apex CCD'
_diffrn_measurement_method 'Omega scan'
_diffrn_radiation_monochromator graphite
_diffrn_radiation_source 'fine-focus sealed tube'
_diffrn_radiation_type MoK\a
_diffrn_radiation_wavelength 0.71073
_diffrn_reflns_av_R_equivalents 0.0656
_diffrn_reflns_av_sigmaI/netI 0.0609
_diffrn_reflns_limit_h_max 38
_diffrn_reflns_limit_h_min -38
_diffrn_reflns_limit_k_max 19
_diffrn_reflns_limit_k_min -19
_diffrn_reflns_limit_l_max 14
_diffrn_reflns_limit_l_min -14
_diffrn_reflns_number 25035
_diffrn_reflns_theta_full 25.00
_diffrn_reflns_theta_max 25.00
_diffrn_reflns_theta_min 1.25
_diffrn_standards_decay_% 0
_exptl_absorpt_coefficient_mu 0.652
_exptl_absorpt_correction_T_max 0.9744
_exptl_absorpt_correction_T_min 0.7898
_exptl_absorpt_correction_type analytical
_exptl_absorpt_process_details SADABS
_exptl_crystal_colour red
_exptl_crystal_density_diffrn 0.983
_exptl_crystal_density_method 'not measured'
_exptl_crystal_description rod
_exptl_crystal_F_000 2004
_exptl_crystal_size_max 0.38
_exptl_crystal_size_mid 0.15
_exptl_crystal_size_min 0.04
_platon_squeeze_details
;
Disordered, independent solvent molecules were eliminated from the
refinement using SQUEEZE/PLATON [Spek, A.L. (2003),
J. Appl. Cryst. 36, 7-13].

R factors before data are squeezed:
;
_refine_diff_density_max 1.897
_refine_diff_density_min -0.351
_refine_diff_density_rms 0.096
_refine_ls_extinction_method none
_refine_ls_goodness_of_fit_ref 1.000
_refine_ls_hydrogen_treatment constr
_refine_ls_matrix_type full
_refine_ls_number_parameters 400
_refine_ls_number_reflns 6029
_refine_ls_number_restraints 147
_refine_ls_restrained_S_all 0.989
_refine_ls_R_factor_all 0.0773
_refine_ls_R_factor_gt 0.0597
_refine_ls_shift/su_max 0.001
_refine_ls_shift/su_mean 0.000
_refine_ls_structure_factor_coef Fsqd
_refine_ls_weighting_details 'calc w=1/[\s^2^(Fo^2^)+(0.0910P)^2^+0.0000P] where P=(Fo^2^+2Fc^2^)/3'
_refine_ls_weighting_scheme calc
_refine_ls_wR_factor_gt 0.1434
_refine_ls_wR_factor_ref 0.1521
_reflns_number_gt 4492
_reflns_number_total 6029
_reflns_threshold_expression >2sigma(I)
_cod_data_source_file b720035h.txt
_cod_data_source_block c6ch14sq
_cod_depositor_comments
;
The following automatic conversions were performed:
'_symmetry_cell_setting' value 'Monoclinic' changed to 'monoclinic'
according to '/home/saulius/struct/CIF-dictionaries/cif_core.dic'
dictionary named 'cif_core.dic' version 2.4.1 from 2010-06-29.

Automatic conversion script
Id: cif_fix_enum 1527 2010-12-29 10:47:43Z saulius 
;
_cod_original_sg_symbol_H-M C2/m
_cod_database_code 7201927

loop_
_symmetry_equiv_pos_as_xyz
'x, y, z'
'-x, y, -z'
'x+1/2, y+1/2, z'
'-x+1/2, y+1/2, -z'
'-x, -y, -z'
'x, -y, z'
'-x+1/2, -y+1/2, -z'
'x+1/2, -y+1/2, z'

loop_
_atom_site_label
_atom_site_type_symbol
_atom_site_fract_x
_atom_site_fract_y
_atom_site_fract_z
_atom_site_U_iso_or_equiv
_atom_site_adp_type
_atom_site_occupancy
_atom_site_symmetry_multiplicity
_atom_site_calc_flag
_atom_site_refinement_flags
_atom_site_disorder_assembly
_atom_site_disorder_group
Zn1 Zn 0.165014(15) 0.0000 0.47448(4) 0.02861(17) Uani 1 2 d S . .
Co1 Co -0.031078(17) 0.5000 0.92949(5) 0.02736(18) Uani 1 2 d S . .
O1 O 0.00012(8) 0.41507(15) 0.84583(19) 0.0441(6) Uani 1 1 d . . .
O2 O 0.05163(7) 0.41253(14) 0.96966(18) 0.0377(6) Uani 1 1 d . . .
N1 N 0.12387(11) 0.0000 0.6006(3) 0.0316(9) Uani 1 2 d S . .
N2 N 0.15751(8) 0.12308(16) 0.4621(2) 0.0331(6) Uani 1 1 d . . .
N3 N 0.18996(12) 0.0000 0.3212(3) 0.0328(9) Uani 1 2 d S . .
C1 C 0.10740(10) 0.0665(2) 0.6502(3) 0.0349(8) Uani 1 1 d . . .
C2 C 0.07956(11) 0.0403(2) 0.7334(3) 0.0426(9) Uani 1 1 d . . .
H2 H 0.0641 0.0741 0.7797 0.051 Uiso 1 1 calc R . .
C3 C 0.11575(10) 0.1471(2) 0.6245(3) 0.0341(8) Uani 1 1 d . . .
C4 C 0.14035(10) 0.1724(2) 0.5377(3) 0.0366(8) Uani 1 1 d . . .
C5 C 0.15114(12) 0.2555(2) 0.5158(3) 0.0506(10) Uani 1 1 d . . .
H5 H 0.1432 0.3016 0.5560 0.061 Uiso 1 1 calc R . .
C6 C 0.17485(12) 0.2542(2) 0.4264(3) 0.0537(11) Uani 1 1 d . . .
H6 H 0.1869 0.2997 0.3925 0.064 Uiso 1 1 calc R . .
C7 C 0.17855(11) 0.1721(2) 0.3923(3) 0.0398(8) Uani 1 1 d . . .
C8 C 0.20002(11) 0.1472(2) 0.3003(3) 0.0399(8) Uani 1 1 d . A .
C9 C 0.20431(11) 0.0658(2) 0.2670(3) 0.0376(8) Uani 1 1 d . . .
C10 C 0.22705(11) 0.0406(2) 0.1724(3) 0.0441(9) Uani 1 1 d . . .
H10 H 0.2395 0.0748 0.1206 0.053 Uiso 1 1 calc R . .
C11 C 0.09552(10) 0.21077(19) 0.6912(3) 0.0356(8) Uani 1 1 d . . .
C12 C 0.10545(11) 0.2201(2) 0.8013(3) 0.0443(9) Uani 1 1 d U . .
H12 H 0.1253 0.1856 0.8349 0.053 Uiso 1 1 calc R . .
C13 C 0.08641(10) 0.2795(2) 0.8624(3) 0.0375(8) Uani 1 1 d U . .
H13 H 0.0944 0.2871 0.9365 0.045 Uiso 1 1 calc R . .
C14 C 0.05624(11) 0.3272(2) 0.8163(3) 0.0382(8) Uani 1 1 d . . .
C15 C 0.04611(14) 0.3180(3) 0.7069(3) 0.0598(12) Uani 1 1 d U . .
H15 H 0.0253 0.3508 0.6742 0.072 Uiso 1 1 calc R . .
C16 C 0.06637(14) 0.2607(3) 0.6448(3) 0.0580(11) Uani 1 1 d U . .
H16 H 0.0599 0.2561 0.5693 0.070 Uiso 1 1 calc R . .
C17 C 0.03473(10) 0.3905(2) 0.8826(3) 0.0354(8) Uani 1 1 d . . .
C18 C 0.22080(12) 0.2119(2) 0.2360(3) 0.0547(11) Uani 1 1 d D . .
C19 C 0.2560(3) 0.2505(7) 0.2781(12) 0.056(4) Uani 0.50 1 d PDU A -1
H19 H 0.2674 0.2282 0.3433 0.067 Uiso 0.50 1 calc PR A -1
C20 C 0.2766(3) 0.3177(5) 0.2367(7) 0.048(2) Uani 0.50 1 d PDU A -1
H20 H 0.3023 0.3362 0.2655 0.057 Uiso 0.50 1 calc PR A -1
C21 C 0.2564(2) 0.3548(5) 0.1506(6) 0.051(2) Uani 0.50 1 d PDU A -1
H21 H 0.2677 0.4016 0.1183 0.061 Uiso 0.50 1 calc PR A -1
C22 C 0.2200(3) 0.3239(5) 0.1122(8) 0.056(3) Uani 0.50 1 d PDU A -1
H22 H 0.2070 0.3504 0.0522 0.067 Uiso 0.50 1 calc PR A -1
C23 C 0.2003(5) 0.2559(9) 0.1547(12) 0.056(5) Uani 0.50 1 d PDU A -1
H23 H 0.1737 0.2402 0.1287 0.068 Uiso 0.50 1 calc PR A -1
C19' C 0.2620(3) 0.2298(8) 0.2596(13) 0.060(5) Uani 0.50 1 d PDU A -2
H19' H 0.2774 0.2066 0.3180 0.072 Uiso 0.50 1 calc PR A -2
C20' C 0.2779(3) 0.2868(5) 0.1862(7) 0.058(3) Uani 0.50 1 d PDU A -2
H20' H 0.3044 0.3079 0.2037 0.069 Uiso 0.50 1 calc PR A -2
C21' C 0.2594(3) 0.3149(5) 0.0927(7) 0.053(2) Uani 0.50 1 d PDU A -2
H21' H 0.2736 0.3515 0.0474 0.064 Uiso 0.50 1 calc PR A -2
C22' C 0.2207(3) 0.2902(6) 0.0647(7) 0.054(2) Uani 0.50 1 d PDU A -2
H22' H 0.2065 0.3099 0.0017 0.065 Uiso 0.50 1 calc PR A -2
C23' C 0.2031(5) 0.2338(9) 0.1348(10) 0.052(4) Uani 0.50 1 d PDU A -2
H23' H 0.1778 0.2091 0.1129 0.063 Uiso 0.50 1 calc PR A -2
N4 N 0.22273(11) 0.0000 0.5603(3) 0.0301(8) Uani 1 2 d S . .
N5 N 0.41526(11) 0.0000 0.8384(3) 0.0291(8) Uani 1 2 d S . .
C26 C 0.29881(14) 0.0000 0.6691(4) 0.0298(10) Uani 1 2 d S . .
C29 C 0.33910(14) 0.0000 0.7276(4) 0.0317(10) Uani 1 2 d S . .
C24 C 0.2274(2) -0.0294(4) 0.6604(5) 0.0384(17) Uani 0.50 1 d P . .
H24 H 0.2036 -0.0495 0.6951 0.046 Uiso 0.50 1 calc PR . .
C25 C 0.2643(2) -0.0326(4) 0.7170(5) 0.0414(17) Uani 0.50 1 d P . .
H25 H 0.2661 -0.0565 0.7872 0.050 Uiso 0.50 1 calc PR . .
C27 C 0.29469(19) 0.0303(4) 0.5652(5) 0.0347(15) Uani 0.50 1 d P . .
H27 H 0.3181 0.0509 0.5292 0.042 Uiso 0.50 1 calc PR . .
C28 C 0.2570(2) 0.0308(4) 0.5140(5) 0.0354(16) Uani 0.50 1 d P . .
H28 H 0.2546 0.0536 0.4433 0.042 Uiso 0.50 1 calc PR . .
C30 C 0.3654(2) -0.0638(4) 0.7267(8) 0.0411(18) Uani 0.50 1 d PU . .
H30 H 0.3581 -0.1110 0.6870 0.049 Uiso 0.50 1 calc PR . .
C31 C 0.4027(2) -0.0604(5) 0.7835(7) 0.0398(18) Uani 0.50 1 d PU . .
H31 H 0.4201 -0.1063 0.7811 0.048 Uiso 0.50 1 calc PR . .
C32 C 0.3518(3) 0.0696(4) 0.7888(6) 0.0390(18) Uani 0.50 1 d PU . .
H32 H 0.3343 0.1153 0.7938 0.047 Uiso 0.50 1 calc PR . .
C33 C 0.3905(2) 0.0687(4) 0.8409(7) 0.0375(17) Uani 0.50 1 d PU . .
H33 H 0.4001 0.1154 0.8785 0.045 Uiso 0.50 1 calc PR . .

loop_
_atom_site_aniso_label
_atom_site_aniso_U_11
_atom_site_aniso_U_22
_atom_site_aniso_U_33
_atom_site_aniso_U_23
_atom_site_aniso_U_13
_atom_site_aniso_U_12
Zn1 0.0320(3) 0.0267(3) 0.0276(3) 0.000 0.0110(2) 0.000
Co1 0.0279(3) 0.0278(3) 0.0268(3) 0.000 0.0105(3) 0.000
O1 0.0473(15) 0.0498(15) 0.0356(13) -0.0047(11) 0.0093(11) 0.0168(12)
O2 0.0406(13) 0.0378(13) 0.0351(13) -0.0040(10) 0.0096(11) 0.0077(10)
N1 0.033(2) 0.029(2) 0.033(2) 0.000 0.0068(17) 0.000
N2 0.0378(16) 0.0284(14) 0.0336(15) 0.0030(11) 0.0126(12) 0.0043(12)
N3 0.044(2) 0.031(2) 0.024(2) 0.000 0.0049(17) 0.000
C1 0.0363(18) 0.0357(18) 0.0334(18) -0.0009(14) 0.0143(15) 0.0048(15)
C2 0.044(2) 0.0428(18) 0.042(2) -0.0013(16) 0.0244(17) 0.0074(16)
C3 0.0361(18) 0.0332(18) 0.0335(18) -0.0039(14) 0.0116(15) 0.0080(14)
C4 0.0356(19) 0.0308(18) 0.044(2) -0.0006(15) 0.0108(15) 0.0044(14)
C5 0.061(2) 0.0266(19) 0.065(3) 0.0013(17) 0.029(2) 0.0068(17)
C6 0.059(2) 0.032(2) 0.071(3) 0.0110(19) 0.034(2) 0.0067(17)
C7 0.043(2) 0.0300(18) 0.047(2) 0.0040(15) 0.0159(17) 0.0062(15)
C8 0.045(2) 0.038(2) 0.0376(19) 0.0090(15) 0.0149(16) 0.0093(16)
C9 0.041(2) 0.0383(19) 0.0336(18) 0.0058(15) 0.0082(16) 0.0032(15)
C10 0.052(2) 0.0473(19) 0.0339(19) 0.0100(16) 0.0185(17) 0.0044(17)
C11 0.0403(19) 0.0275(17) 0.0393(19) -0.0003(14) 0.0107(15) 0.0004(15)
C12 0.043(2) 0.043(2) 0.047(2) -0.0044(17) 0.0060(17) 0.0125(17)
C13 0.0407(19) 0.0365(19) 0.0355(19) -0.0061(15) 0.0066(15) 0.0019(15)
C14 0.041(2) 0.0384(19) 0.0351(19) -0.0017(15) 0.0117(16) 0.0064(16)
C15 0.079(3) 0.065(3) 0.035(2) -0.0028(19) 0.003(2) 0.043(2)
C16 0.075(3) 0.064(3) 0.035(2) -0.0034(19) 0.0107(19) 0.030(2)
C17 0.039(2) 0.0354(19) 0.0320(18) 0.0013(15) 0.0133(16) 0.0039(15)
C18 0.050(2) 0.054(2) 0.061(3) 0.026(2) 0.033(2) 0.017(2)
C19 0.027(5) 0.043(7) 0.099(9) 0.028(6) 0.037(5) 0.025(5)
C20 0.046(5) 0.046(5) 0.052(6) -0.004(4) 0.017(4) -0.004(4)
C21 0.060(5) 0.039(5) 0.054(5) -0.004(4) 0.034(4) -0.018(4)
C22 0.095(7) 0.035(5) 0.037(5) 0.002(4) 0.021(5) -0.004(5)
C23 0.051(7) 0.045(9) 0.074(8) 0.015(6) 0.027(6) 0.024(6)
C19' 0.030(6) 0.056(8) 0.094(8) 0.020(6) 0.028(6) 0.023(5)
C20' 0.083(6) 0.046(5) 0.044(5) -0.010(4) 0.013(5) -0.028(5)
C21' 0.075(6) 0.036(4) 0.050(5) -0.003(4) 0.038(5) -0.007(4)
C22' 0.080(6) 0.047(6) 0.036(5) 0.015(4) 0.024(5) 0.008(5)
C23' 0.053(6) 0.043(8) 0.062(7) 0.026(7) 0.044(5) 0.024(5)
N4 0.029(2) 0.028(2) 0.034(2) 0.000 0.0118(16) 0.000
N5 0.031(2) 0.039(2) 0.0180(18) 0.000 0.0062(15) 0.000
C26 0.033(2) 0.026(2) 0.030(2) 0.000 0.008(2) 0.000
C29 0.032(2) 0.037(3) 0.027(2) 0.000 0.0092(19) 0.000
C24 0.030(3) 0.047(4) 0.038(4) 0.002(3) 0.014(3) -0.005(3)
C25 0.047(4) 0.050(4) 0.027(3) 0.009(3) 0.003(3) -0.001(3)
C27 0.029(3) 0.036(4) 0.039(4) 0.003(3) 0.009(3) -0.005(2)
C28 0.040(4) 0.034(3) 0.033(3) 0.003(3) 0.010(3) -0.002(3)
C30 0.037(4) 0.023(3) 0.063(5) -0.018(4) 0.004(4) 0.001(3)
C31 0.034(4) 0.046(4) 0.039(5) -0.011(4) 0.004(4) 0.006(3)
C32 0.045(5) 0.036(4) 0.036(4) -0.005(3) 0.012(4) 0.006(3)
C33 0.044(5) 0.032(4) 0.036(4) -0.008(3) 0.007(4) 0.001(3)

loop_
_atom_type_symbol
_atom_type_description
_atom_type_scat_dispersion_real
_atom_type_scat_dispersion_imag
_atom_type_scat_source
C C 0.0033 0.0016 'International Tables Vol C Tables 4.2.6.8 and 6.1.1.4'
H H 0.0000 0.0000 'International Tables Vol C Tables 4.2.6.8 and 6.1.1.4'
Co Co 0.3494 0.9721 'International Tables Vol C Tables 4.2.6.8 and 6.1.1.4'
N N 0.0061 0.0033 'International Tables Vol C Tables 4.2.6.8 and 6.1.1.4'
O O 0.0106 0.0060 'International Tables Vol C Tables 4.2.6.8 and 6.1.1.4'
Zn Zn 0.2839 1.4301 'International Tables Vol C Tables 4.2.6.8 and 6.1.1.4'

loop_
_exptl_crystal_face_index_h
_exptl_crystal_face_index_k
_exptl_crystal_face_index_l
_exptl_crystal_face_perp_dist
0.00 0.00 1.00 0.3640
0.00 0.00 -1.00 0.3990
1.00 0.00 -2.00 0.3340
-1.00 0.00 2.00 0.3230
-1.00 0.00 -1.00 0.2900
1.00 1.00 0.00 0.0460
-1.00 -1.00 0.00 0.0450
-2.00 1.00 0.00 0.0610
2.00 -1.00 0.00 0.0530
1.00 0.00 0.00 0.0480
-1.00 0.00 0.00 0.0680
1.00 -1.00 0.00 0.0660

loop_
_geom_angle_atom_site_label_1
_geom_angle_atom_site_label_2
_geom_angle_atom_site_label_3
_geom_angle
_geom_angle_site_symmetry_1
_geom_angle_site_symmetry_3
_geom_angle_publ_flag
N2 Zn1 N2 164.12(15) 6 . ?
N2 Zn1 N3 88.89(7) 6 . ?
N2 Zn1 N3 88.89(7) . . ?
N2 Zn1 N1 88.75(7) 6 . ?
N2 Zn1 N1 88.75(7) . . ?
N3 Zn1 N1 162.84(15) . . ?
N2 Zn1 N4 97.93(8) 6 . ?
N2 Zn1 N4 97.93(8) . . ?
N3 Zn1 N4 95.40(14) . . ?
N1 Zn1 N4 101.77(14) . . ?
O1 Co1 O1 88.02(15) 6_565 . ?
O1 Co1 O2 168.59(10) 6_565 2_557 ?
O1 Co1 O2 89.26(10) . 2_557 ?
O1 Co1 O2 89.26(10) 6_565 5_567 ?
O1 Co1 O2 168.59(10) . 5_567 ?
O2 Co1 O2 91.24(13) 2_557 5_567 ?
O1 Co1 N5 98.67(10) 6_565 3_455 ?
O1 Co1 N5 98.67(10) . 3_455 ?
O2 Co1 N5 92.69(10) 2_557 3_455 ?
O2 Co1 N5 92.69(10) 5_567 3_455 ?
O1 Co1 Co1 87.12(7) 6_565 5_567 ?
O1 Co1 Co1 87.12(7) . 5_567 ?
O2 Co1 Co1 81.68(7) 2_557 5_567 ?
O2 Co1 Co1 81.68(7) 5_567 5_567 ?
N5 Co1 Co1 171.91(10) 3_455 5_567 ?
C17 O1 Co1 119.4(2) . . ?
C17 O2 Co1 126.1(2) . 5_567 ?
C1 N1 C1 106.8(4) 6 . ?
C1 N1 Zn1 126.60(19) 6 . ?
C1 N1 Zn1 126.60(19) . . ?
C4 N2 C7 106.6(3) . . ?
C4 N2 Zn1 126.3(2) . . ?
C7 N2 Zn1 124.9(2) . . ?
C9 N3 C9 106.1(4) 6 . ?
C9 N3 Zn1 126.09(19) 6 . ?
C9 N3 Zn1 126.09(19) . . ?
N1 C1 C3 125.9(3) . . ?
N1 C1 C2 109.1(3) . . ?
C3 C1 C2 124.9(3) . . ?
C2 C2 C1 107.49(19) 6 . ?
C2 C2 H2 126.3 6 . ?
C1 C2 H2 126.3 . . ?
C1 C3 C4 124.7(3) . . ?
C1 C3 C11 117.4(3) . . ?
C4 C3 C11 117.8(3) . . ?
N2 C4 C3 125.6(3) . . ?
N2 C4 C5 109.9(3) . . ?
C3 C4 C5 124.6(3) . . ?
C6 C5 C4 106.3(3) . . ?
C6 C5 H5 126.9 . . ?
C4 C5 H5 126.9 . . ?
C5 C6 C7 107.8(3) . . ?
C5 C6 H6 126.1 . . ?
C7 C6 H6 126.1 . . ?
N2 C7 C8 126.2(3) . . ?
N2 C7 C6 109.5(3) . . ?
C8 C7 C6 124.3(3) . . ?
C7 C8 C9 124.5(3) . . ?
C7 C8 C18 116.7(3) . . ?
C9 C8 C18 118.8(3) . . ?
N3 C9 C8 125.7(3) . . ?
N3 C9 C10 110.2(3) . . ?
C8 C9 C10 124.0(3) . . ?
C10 C10 C9 106.7(2) 6 . ?
C10 C10 H10 126.6 6 . ?
C9 C10 H10 126.6 . . ?
C16 C11 C12 118.7(3) . . ?
C16 C11 C3 120.3(3) . . ?
C12 C11 C3 121.0(3) . . ?
C13 C12 C11 120.4(3) . . ?
C13 C12 H12 119.8 . . ?
C11 C12 H12 119.8 . . ?
C14 C13 C12 120.4(3) . . ?
C14 C13 H13 119.8 . . ?
C12 C13 H13 119.8 . . ?
C13 C14 C15 119.3(3) . . ?
C13 C14 C17 120.8(3) . . ?
C15 C14 C17 119.8(3) . . ?
C14 C15 C16 120.1(4) . . ?
C14 C15 H15 119.9 . . ?
C16 C15 H15 119.9 . . ?
C11 C16 C15 120.9(4) . . ?
C11 C16 H16 119.5 . . ?
C15 C16 H16 119.5 . . ?
O2 C17 O1 125.6(3) . . ?
O2 C17 C14 117.8(3) . . ?
O1 C17 C14 116.6(3) . . ?
C19' C18 C23 118.6(9) . . ?
C23 C18 C19 113.5(9) . . ?
C19' C18 C23' 120.1(9) . . ?
C19 C18 C23' 121.6(8) . . ?
C19' C18 C8 118.9(6) . . ?
C23 C18 C8 122.5(7) . . ?
C19 C18 C8 120.3(6) . . ?
C23' C18 C8 118.0(7) . . ?
C18 C19 C20 128.4(11) . . ?
C18 C19 H19 115.8 . . ?
C20 C19 H19 115.8 . . ?
C21 C20 C19 114.3(9) . . ?
C21 C20 H20 122.9 . . ?
C19 C20 H20 122.9 . . ?
C22 C21 C20 119.6(7) . . ?
C22 C21 H21 120.2 . . ?
C20 C21 H21 120.2 . . ?
C21 C22 C23 124.9(10) . . ?
C21 C22 H22 117.6 . . ?
C23 C22 H22 117.6 . . ?
C18 C23 C22 118.2(12) . . ?
C18 C23 H23 120.9 . . ?
C22 C23 H23 120.9 . . ?
C18 C19' C20' 111.8(10) . . ?
C18 C19' H19' 124.1 . . ?
C20' C19' H19' 124.1 . . ?
C21' C20' C19' 127.3(9) . . ?
C21' C20' H20' 116.3 . . ?
C19' C20' H20' 116.3 . . ?
C22' C21' C20' 119.8(8) . . ?
C22' C21' H21' 120.1 . . ?
C20' C21' H21' 120.1 . . ?
C21' C22' C23' 115.6(10) . . ?
C21' C22' H22' 122.2 . . ?
C23' C22' H22' 122.2 . . ?
C22' C23' C18 123.5(12) . . ?
C22' C23' H23' 118.3 . . ?
C18 C23' H23' 118.3 . . ?
C24 N4 C28 116.5(5) . . ?
C24 N4 C28 116.5(5) 6 6 ?
C24 N4 Zn1 122.7(3) 6 . ?
C24 N4 Zn1 122.7(3) . . ?
C28 N4 Zn1 120.8(4) . . ?
C28 N4 Zn1 120.8(4) 6 . ?
C31 N5 C33 118.6(5) 6 6 ?
C31 N5 C33 118.6(5) . . ?
C31 N5 Co1 123.3(4) . 3_545 ?
C31 N5 Co1 123.3(4) 6 3_545 ?
C33 N5 Co1 118.1(4) 6 3_545 ?
C33 N5 Co1 118.1(4) . 3_545 ?
C27 C26 C25 118.2(5) . . ?
C27 C26 C25 118.2(5) 6 6 ?
C27 C26 C29 121.3(4) 6 . ?
C27 C26 C29 121.3(4) . . ?
C25 C26 C29 120.5(4) . . ?
C25 C26 C29 120.5(4) 6 . ?
C30 C29 C32 117.2(5) . . ?
C30 C29 C32 117.2(5) 6 6 ?
C30 C29 C26 123.0(4) 6 . ?
C30 C29 C26 123.0(4) . . ?
C32 C29 C26 119.8(4) . . ?
C32 C29 C26 119.8(4) 6 . ?
N4 C24 C25 124.4(6) . . ?
N4 C24 H24 117.8 . . ?
C25 C24 H24 117.8 . . ?
C24 C25 C26 118.3(6) . . ?
C24 C25 H25 120.9 . . ?
C26 C25 H25 120.9 . . ?
C28 C27 C26 119.9(6) . . ?
C28 C27 H27 120.0 . . ?
C26 C27 H27 120.0 . . ?
N4 C28 C27 122.6(6) . . ?
N4 C28 H28 118.7 . . ?
C27 C28 H28 118.7 . . ?
C29 C30 C31 120.4(6) . . ?
C29 C30 H30 119.8 . . ?
C31 C30 H30 119.8 . . ?
N5 C31 C30 124.5(7) . . ?
N5 C31 H31 117.8 . . ?
C30 C31 H31 117.8 . . ?
C33 C32 C29 118.5(6) . . ?
C33 C32 H32 120.7 . . ?
C29 C32 H32 120.7 . . ?
N5 C33 C32 120.7(6) . . ?
N5 C33 H33 119.7 . . ?
C32 C33 H33 119.7 . . ?

loop_
_geom_bond_atom_site_label_1
_geom_bond_atom_site_label_2
_geom_bond_distance
_geom_bond_site_symmetry_2
_geom_bond_publ_flag
Zn1 N2 2.062(3) 6 ?
Zn1 N2 2.062(3) . ?
Zn1 N3 2.066(4) . ?
Zn1 N1 2.067(4) . ?
Zn1 N4 2.131(4) . ?
Co1 O1 2.028(2) 6_565 ?
Co1 O1 2.028(2) . ?
Co1 O2 2.030(2) 2_557 ?
Co1 O2 2.030(2) 5_567 ?
Co1 N5 2.051(4) 3_455 ?
Co1 Co1 2.6323(12) 5_567 ?
O1 C17 1.269(4) . ?
O2 C17 1.248(4) . ?
O2 Co1 2.030(2) 5_567 ?
N1 C1 1.373(4) 6 ?
N1 C1 1.373(4) . ?
N2 C4 1.366(4) . ?
N2 C7 1.374(4) . ?
N3 C9 1.365(4) 6 ?
N3 C9 1.365(4) . ?
C1 C3 1.403(5) . ?
C1 C2 1.446(4) . ?
C2 C2 1.336(7) 6 ?
C2 H2 0.9500 . ?
C3 C4 1.409(5) . ?
C3 C11 1.497(4) . ?
C4 C5 1.448(5) . ?
C5 C6 1.354(5) . ?
C5 H5 0.9500 . ?
C6 C7 1.431(5) . ?
C6 H6 0.9500 . ?
C7 C8 1.403(5) . ?
C8 C9 1.419(5) . ?
C8 C18 1.501(5) . ?
C9 C10 1.452(5) . ?
C10 C10 1.346(7) 6 ?
C10 H10 0.9500 . ?
C11 C16 1.373(5) . ?
C11 C12 1.394(5) . ?
C12 C13 1.392(5) . ?
C12 H12 0.9500 . ?
C13 C14 1.373(5) . ?
C13 H13 0.9500 . ?
C14 C15 1.386(5) . ?
C14 C17 1.509(5) . ?
C15 C16 1.393(5) . ?
C15 H15 0.9500 . ?
C16 H16 0.9500 . ?
C18 C19' 1.393(11) . ?
C18 C23 1.395(11) . ?
C18 C19 1.399(8) . ?
C18 C23' 1.407(12) . ?
C19 C20 1.402(7) . ?
C19 H19 0.9500 . ?
C20 C21 1.377(7) . ?
C20 H20 0.9500 . ?
C21 C22 1.363(10) . ?
C21 H21 0.9500 . ?
C22 C23 1.403(12) . ?
C22 H22 0.9500 . ?
C23 H23 0.9500 . ?
C19' C20' 1.411(12) . ?
C19' H19' 0.9500 . ?
C20' C21' 1.367(10) . ?
C20' H20' 0.9500 . ?
C21' C22' 1.360(10) . ?
C21' H21' 0.9500 . ?
C22' C23' 1.402(11) . ?
C22' H22' 0.9500 . ?
C23' H23' 0.9500 . ?
N4 C24 1.328(7) 6 ?
N4 C24 1.328(7) . ?
N4 C28 1.361(7) . ?
N4 C28 1.361(7) 6 ?
N5 C31 1.269(8) . ?
N5 C31 1.269(8) 6 ?
N5 C33 1.395(8) 6 ?
N5 C33 1.395(8) . ?
N5 Co1 2.051(4) 3_545 ?
C26 C27 1.376(7) 6 ?
C26 C27 1.376(7) . ?
C26 C25 1.387(8) . ?
C26 C25 1.387(8) 6 ?
C26 C29 1.479(6) . ?
C29 C30 1.359(7) 6 ?
C29 C30 1.359(7) . ?
C29 C32 1.434(8) . ?
C29 C32 1.434(8) 6 ?
C24 C25 1.373(9) . ?
C24 H24 0.9500 . ?
C25 H25 0.9500 . ?
C27 C28 1.363(9) . ?
C27 H27 0.9500 . ?
C28 H28 0.9500 . ?
C30 C31 1.388(10) . ?
C30 H30 0.9500 . ?
C31 H31 0.9500 . ?
C32 C33 1.400(11) . ?
C32 H32 0.9500 . ?
C33 H33 0.9500 . ?

loop_
_platon_squeeze_void_nr
_platon_squeeze_void_average_x
_platon_squeeze_void_average_y
_platon_squeeze_void_average_z
_platon_squeeze_void_volume
_platon_squeeze_void_count_electrons
1 0.000 -0.031 -0.009 1317.2 336.0
2 0.500 -0.013 0.562 1317.3 336.0
